data_7244843
loop_
_publ_author_name
'Tao, Ji-Yu'
'Wang, Ying-Xue'
'Zhang, Qing-Hong'
'Ni, Kun'
'Zhu, Tong-Hao'
'Zhao, Kai'

_publ_section_title
;
 Transition-metal-free regioselective and stereoselective C(sp2)--C(sp3)
 coupling of enamides with ethers or alkanes via photoredox-catalyzed
 cross-dehydrogenative coupling reactions
;
_journal_issue 10
_journal_name_full 'Green Chemistry'
_journal_page_first 4004
_journal_page_last 4011
_journal_paper_doi 10.1039/D2GC00472K
_journal_volume 24
_journal_year 2022
_chemical_formula_moiety 'C19 H25 N O4'
_chemical_formula_sum 'C19 H25 N O4'
_chemical_formula_weight 331.40
_space_group_crystal_system monoclinic
_space_group_IT_number 14
_space_group_name_Hall '-P 2ybc'
_space_group_name_H-M_alt 'P 1 21/c 1'
_atom_sites_solution_hydrogens geom
_atom_sites_solution_primary dual
_audit_creation_date 2019-01-11
_audit_creation_method
;
Olex2 1.2
(compiled 2018.05.29 svn.r3508 for OlexSys, GUI svn.r5506)
;
_audit_update_record
;
2021-08-11 deposited with the CCDC.	2022-04-20 downloaded from the CCDC.
;
_cell_angle_alpha 90
_cell_angle_beta 109.488(2)
_cell_angle_gamma 90
_cell_formula_units_Z 8
_cell_length_a 20.4311(8)
_cell_length_b 10.9478(4)
_cell_length_c 17.3130(7)
_cell_measurement_reflns_used 9920
_cell_measurement_temperature 170(2)
_cell_measurement_theta_max 54.922
_cell_measurement_theta_min 3.51
_cell_volume 3650.6(2)
_computing_cell_refinement 'SAINT v8.37A (Bruker, 2015)'
_computing_data_reduction 'SAINT v8.37A (Bruker, 2015)'
_computing_molecular_graphics 'Olex2 (Dolomanov et al., 2009)'
_computing_publication_material 'Olex2 (Dolomanov et al., 2009)'
_computing_structure_refinement 'ShelXL (Sheldrick, 2015)'
_computing_structure_solution 'ShelXT (Sheldrick, 2015)'
_diffrn_ambient_temperature 169.97
_diffrn_measured_fraction_theta_full 0.997
_diffrn_measured_fraction_theta_max 0.994
_diffrn_measurement_device_type 'Bruker D8 Venture'
_diffrn_measurement_method '\f and \w scans'
_diffrn_radiation_type GaK\a
_diffrn_radiation_wavelength 1.34139
_diffrn_reflns_av_R_equivalents 0.0482
_diffrn_reflns_av_unetI/netI 0.0321
_diffrn_reflns_Laue_measured_fraction_full 0.997
_diffrn_reflns_Laue_measured_fraction_max 0.994
_diffrn_reflns_limit_h_max 24
_diffrn_reflns_limit_h_min -24
_diffrn_reflns_limit_k_max 13
_diffrn_reflns_limit_k_min -12
_diffrn_reflns_limit_l_max 20
_diffrn_reflns_limit_l_min -21
_diffrn_reflns_number 39169
_diffrn_reflns_point_group_measured_fraction_full 0.997
_diffrn_reflns_point_group_measured_fraction_max 0.994
_diffrn_reflns_theta_full 53.594
_diffrn_reflns_theta_max 55.003
_diffrn_reflns_theta_min 4.041
_diffrn_standards_number 0
_exptl_absorpt_coefficient_mu 0.438
_exptl_absorpt_correction_T_max 0.7508
_exptl_absorpt_correction_T_min 0.5750
_exptl_absorpt_correction_type multi-scan
_exptl_absorpt_process_details
'SADABS-2016/2 (Bruker,2016/2) was used for absorption correction. wR2(int) was 0.1085 before and 0.0643 after correction. The Ratio of minimum to maximum transmission is 0.7658. The \l/2 correction factor is Not present.'
_exptl_crystal_colour colourless
_exptl_crystal_density_diffrn 1.206
_exptl_crystal_description BLOCK
_exptl_crystal_F_000 1424
_exptl_crystal_size_max 0.10
_exptl_crystal_size_mid 0.08
_exptl_crystal_size_min 0.05
_refine_diff_density_max 0.226
_refine_diff_density_min -0.202
_refine_diff_density_rms 0.036
_refine_ls_extinction_method none
_refine_ls_goodness_of_fit_ref 1.042
_refine_ls_hydrogen_treatment constr
_refine_ls_matrix_type full
_refine_ls_number_parameters 459
_refine_ls_number_reflns 6921
_refine_ls_number_restraints 0
_refine_ls_restrained_S_all 1.042
_refine_ls_R_factor_all 0.0563
_refine_ls_R_factor_gt 0.0431
_refine_ls_shift/su_max 0.002
_refine_ls_shift/su_mean 0.000
_refine_ls_structure_factor_coef Fsqd
_refine_ls_weighting_details 'w=1/[\s^2^(Fo^2^)+(0.0506P)^2^+1.0687P] where P=(Fo^2^+2Fc^2^)/3'
_refine_ls_weighting_scheme calc
_refine_ls_wR_factor_gt 0.1048
_refine_ls_wR_factor_ref 0.1137
_reflns_Friedel_coverage 0.000
_reflns_number_gt 5607
_reflns_number_total 6921
_reflns_threshold_expression 'I > 2\s(I)'
_cod_data_source_file d2gc00472k2.cif
_cod_data_source_block 20190111sf
_cod_depositor_comments 'Adding full bibliography for 7244843.cif.'
_cod_database_code 7244843
_shelx_shelxl_version_number 2016/6
_shelx_space_group_comment
;
The symmetry employed for this shelxl refinement is uniquely defined
by the following loop, which should always be used as a source of
symmetry information in preference to the above space-group names.
They are only intended as comments.
;
_shelx_estimated_absorpt_t_max 0.978
_shelx_estimated_absorpt_t_min 0.957
_olex2_refinement_description
;
1. Fixed Uiso
 At 1.2 times of:
  All C(H) groups, All C(H,H) groups, All C(H,H,H,H) groups
 At 1.5 times of:
  All C(H,H,H) groups
2. Others
 Fixed Sof: H7AA(0.5) H7AB(0.5) H7BC(0.5) H7BD(0.5) H10A(0.5) H10B(0.5)
 H10C(0.5) H10D(0.5) C9(0.5) H9A(0.5) H9B(0.5) C8(0.5) H8A(0.5) H8B(0.5)
 H7AC(0.5) H7AD(0.5) H7AE(0.5) H7AF(0.5) H10E(0.5) H10F(0.5) H10G(0.5)
 H10H(0.5) C8A(0.5) H8AA(0.5) H8AB(0.5) C9A(0.5) H9AA(0.5) H9AB(0.5)
3.a Ternary CH refined with riding coordinates:
 C6(H6), C6A(H6A)
3.b Secondary CH2 refined with riding coordinates:
 C7(H7AA,H7AB), C7(H7BC,H7BD), C10(H10A,H10B), C10(H10C,H10D), C9(H9A,H9B),
 C8(H8A,H8B), C7A(H7AC,H7AD), C7A(H7AE,H7AF), C10A(H10E,H10F), C10A(H10G,H10H),
 C8A(H8AA,H8AB), C9A(H9AA,H9AB)
3.c Aromatic/amide H refined with riding coordinates:
 C5(H5), C12(H12), C13(H13), C14(H14), C15(H15), C16(H16), C5A(H5A),
 C12A(H12A), C13A(H13A), C14A(H14A), C15A(H15A), C16A(H16A)
3.d Idealised Me refined as rotating group:
 C3(H3A,H3B,H3C), C18(H18A,H18B,H18C), C19(H19A,H19B,H19C), C20(H20A,H20B,
 H20C), C3A(H3AA,H3AB,H3AC), C18A(H18D,H18E,H18F), C19A(H19D,H19E,H19F),
 C20A(H20D,H20E,H20F)
;
_olex2_submission_special_instructions 'No special instructions were received'

loop_
_space_group_symop_operation_xyz
'x, y, z'
'-x, y+1/2, -z+1/2'
'-x, -y, -z'
'x, -y-1/2, z-1/2'

loop_
_atom_site_label
_atom_site_type_symbol
_atom_site_fract_x
_atom_site_fract_y
_atom_site_fract_z
_atom_site_U_iso_or_equiv
_atom_site_adp_type
_atom_site_occupancy
_atom_site_site_symmetry_order
_atom_site_calc_flag
_atom_site_refinement_flags_posn
_atom_site_refinement_flags_adp
_atom_site_refinement_flags_occupancy
_atom_site_disorder_assembly
_atom_site_disorder_group
O1 O 0.86977(7) 0.44017(10) 0.38320(7) 0.0512(3) Uani 1 1 d . . . . .
O2 O 0.82400(6) 0.44057(10) 0.13851(7) 0.0427(3) Uani 1 1 d . . . . .
O3 O 0.91508(5) 0.31079(9) 0.16160(6) 0.0356(2) Uani 1 1 d . . . . .
O4 O 1.10556(6) 0.21144(12) 0.37263(7) 0.0537(3) Uani 1 1 d . . . . .
N1 N 0.89303(6) 0.38572(10) 0.26926(7) 0.0311(3) Uani 1 1 d . . . . .
C1 C 0.87251(8) 0.38476(12) 0.18334(9) 0.0317(3) Uani 1 1 d . . . . .
C2 C 0.86446(8) 0.46590(13) 0.31337(9) 0.0349(3) Uani 1 1 d . . . . .
C3 C 0.83162(9) 0.58183(14) 0.27382(10) 0.0419(4) Uani 1 1 d . . . . .
H3A H 0.785062 0.564554 0.235447 0.063 Uiso 1 1 calc GR . . . .
H3B H 0.860021 0.618277 0.244080 0.063 Uiso 1 1 calc GR . . . .
H3C H 0.828201 0.638850 0.315943 0.063 Uiso 1 1 calc GR . . . .
C4 C 0.93928(7) 0.28991(12) 0.31439(9) 0.0306(3) Uani 1 1 d . . . . .
C5 C 1.00281(8) 0.32194(13) 0.36078(9) 0.0359(3) Uani 1 1 d . . . . .
H5 H 1.014693 0.405606 0.359368 0.043 Uiso 1 1 calc R . . . .
C6 C 1.05760(8) 0.24075(15) 0.41491(10) 0.0402(4) Uani 1 1 d . . . . .
H6 H 1.035917 0.164080 0.426465 0.048 Uiso 1 1 calc R . . . .
C7 C 1.10114(9) 0.29987(19) 0.49533(11) 0.0527(5) Uani 1 1 d . . . . .
H7AA H 1.100775 0.389941 0.490123 0.063 Uiso 0.5 1 calc R . P A 1
H7AB H 1.083369 0.277534 0.540091 0.063 Uiso 0.5 1 calc R . P A 1
H7BC H 1.078249 0.373851 0.507110 0.063 Uiso 0.5 1 calc R . P B 2
H7BD H 1.110208 0.242078 0.541705 0.063 Uiso 0.5 1 calc R . P B 2
C10 C 1.17431(9) 0.2374(2) 0.42354(13) 0.0591(5) Uani 1 1 d . . . . .
H10A H 1.190850 0.314086 0.405946 0.071 Uiso 0.5 1 calc R . P C 1
H10B H 1.205919 0.170304 0.420730 0.071 Uiso 0.5 1 calc R . P C 1
H10C H 1.202545 0.266792 0.390625 0.071 Uiso 0.5 1 calc R . P D 2
H10D H 1.196612 0.163762 0.454344 0.071 Uiso 0.5 1 calc R . P D 2
C11 C 0.90864(7) 0.16572(13) 0.30351(9) 0.0313(3) Uani 1 1 d . . . . .
C12 C 0.94525(8) 0.06426(13) 0.29160(10) 0.0381(4) Uani 1 1 d . . . . .
H12 H 0.991221 0.073838 0.290766 0.046 Uiso 1 1 calc R . . . .
C13 C 0.91509(9) -0.05041(14) 0.28098(11) 0.0463(4) Uani 1 1 d . . . . .
H13 H 0.940415 -0.119189 0.272902 0.056 Uiso 1 1 calc R . . . .
C14 C 0.84836(9) -0.06520(15) 0.28207(12) 0.0516(4) Uani 1 1 d . . . . .
H14 H 0.827806 -0.144070 0.274811 0.062 Uiso 1 1 calc R . . . .
C15 C 0.81151(9) 0.03455(16) 0.29369(12) 0.0507(4) Uani 1 1 d . . . . .
H15 H 0.765669 0.024347 0.294856 0.061 Uiso 1 1 calc R . . . .
C16 C 0.84124(8) 0.14928(14) 0.30364(10) 0.0395(4) Uani 1 1 d . . . . .
H16 H 0.815287 0.217854 0.310668 0.047 Uiso 1 1 calc R . . . .
C17 C 0.90133(8) 0.27777(14) 0.07441(9) 0.0393(4) Uani 1 1 d . . . . .
C18 C 0.82947(9) 0.22380(17) 0.03780(12) 0.0541(5) Uani 1 1 d . . . . .
H18A H 0.823307 0.158215 0.073277 0.081 Uiso 1 1 calc GR . . . .
H18B H 0.823863 0.190685 -0.016628 0.081 Uiso 1 1 calc GR . . . .
H18C H 0.794648 0.287536 0.033002 0.081 Uiso 1 1 calc GR . . . .
C19 C 0.91239(11) 0.38969(18) 0.02899(11) 0.0562(5) Uani 1 1 d . . . . .
H19A H 0.876955 0.450959 0.027262 0.084 Uiso 1 1 calc GR . . . .
H19B H 0.908808 0.366917 -0.027013 0.084 Uiso 1 1 calc GR . . . .
H19C H 0.958564 0.423696 0.057315 0.084 Uiso 1 1 calc GR . . . .
C20 C 0.95649(10) 0.18229(19) 0.08182(12) 0.0583(5) Uani 1 1 d . . . . .
H20A H 0.953512 0.153928 0.027060 0.087 Uiso 1 1 calc GR . . . .
H20B H 0.949294 0.113163 0.114043 0.087 Uiso 1 1 calc GR . . . .
H20C H 1.002434 0.217860 0.109152 0.087 Uiso 1 1 calc GR . . . .
C9 C 1.17249(17) 0.2505(4) 0.5114(2) 0.0481(8) Uani 0.5 1 d . . P E 1
H9A H 1.178644 0.170607 0.539752 0.058 Uiso 0.5 1 calc R . P E 1
H9B H 1.208402 0.308081 0.544129 0.058 Uiso 0.5 1 calc R . P E 1
C8 C 1.1673(2) 0.3317(4) 0.4788(3) 0.0652(12) Uani 0.5 1 d . . P E 2
H8A H 1.163598 0.413308 0.453037 0.078 Uiso 0.5 1 calc R . P E 2
H8B H 1.207502 0.331354 0.530189 0.078 Uiso 0.5 1 calc R . P E 2
O1A O 0.61938(7) 0.58045(11) 0.48755(7) 0.0581(4) Uani 1 1 d . . . . .
O2A O 0.67510(6) 0.60727(10) 0.28654(7) 0.0456(3) Uani 1 1 d . . . . .
O3A O 0.57780(5) 0.72093(9) 0.23302(6) 0.0327(2) Uani 1 1 d . . . . .
O4A O 0.39598(5) 0.84487(11) 0.30000(7) 0.0486(3) Uani 1 1 d . . . . .
N1A N 0.60125(6) 0.64846(10) 0.35907(7) 0.0306(3) Uani 1 1 d . . . . .
C1A C 0.62342(7) 0.65424(12) 0.29026(9) 0.0317(3) Uani 1 1 d . . . . .
C2A C 0.62813(8) 0.56398(13) 0.42261(9) 0.0378(4) Uani 1 1 d . . . . .
C3A C 0.66416(10) 0.45233(15) 0.40727(11) 0.0478(4) Uani 1 1 d . . . . .
H3AA H 0.637708 0.417959 0.353658 0.072 Uiso 1 1 calc GR . . . .
H3AB H 0.667498 0.391705 0.450064 0.072 Uiso 1 1 calc GR . . . .
H3AC H 0.710889 0.474159 0.408025 0.072 Uiso 1 1 calc GR . . . .
C4A C 0.55679(7) 0.74637(12) 0.36903(8) 0.0301(3) Uani 1 1 d . . . . .
C5A C 0.49336(7) 0.71891(13) 0.36807(9) 0.0338(3) Uani 1 1 d . . . . .
H5A H 0.479629 0.635782 0.358867 0.041 Uiso 1 1 calc R . . . .
C6A C 0.44148(8) 0.80600(15) 0.38007(10) 0.0377(3) Uani 1 1 d . . . . .
H6A H 0.465967 0.878544 0.411843 0.045 Uiso 1 1 calc R . . . .
C7A C 0.39429(9) 0.74953(18) 0.42276(11) 0.0507(4) Uani 1 1 d . . . . .
H7AC H 0.414727 0.673505 0.451825 0.061 Uiso 0.5 1 calc R . P F 1
H7AD H 0.385992 0.807381 0.462464 0.061 Uiso 0.5 1 calc R . P F 1
H7AE H 0.394619 0.659213 0.420043 0.061 Uiso 0.5 1 calc R . P G 2
H7AF H 0.407895 0.775452 0.480767 0.061 Uiso 0.5 1 calc R . P G 2
C10A C 0.32620(9) 0.8222(2) 0.29277(13) 0.0623(5) Uani 1 1 d . . . . .
H10E H 0.299387 0.795270 0.236499 0.075 Uiso 0.5 1 calc R . P H 1
H10F H 0.304392 0.896947 0.305338 0.075 Uiso 0.5 1 calc R . P H 1
H10G H 0.308625 0.749768 0.257760 0.075 Uiso 0.5 1 calc R . P I 2
H10H H 0.296927 0.893286 0.267492 0.075 Uiso 0.5 1 calc R . P I 2
C11A C 0.58910(7) 0.86946(12) 0.37828(9) 0.0295(3) Uani 1 1 d . . . . .
C12A C 0.65762(8) 0.88470(14) 0.42851(10) 0.0370(3) Uani 1 1 d . . . . .
H12A H 0.682775 0.816734 0.457936 0.044 Uiso 1 1 calc R . . . .
C13A C 0.68975(8) 0.99773(15) 0.43626(11) 0.0461(4) Uani 1 1 d . . . . .
H13A H 0.736312 1.007370 0.471640 0.055 Uiso 1 1 calc R . . . .
C14A C 0.65383(9) 1.09636(14) 0.39233(11) 0.0442(4) Uani 1 1 d . . . . .
H14A H 0.676010 1.173544 0.396591 0.053 Uiso 1 1 calc R . . . .
C15A C 0.58574(9) 1.08266(14) 0.34228(10) 0.0404(4) Uani 1 1 d . . . . .
H15A H 0.561021 1.150668 0.312417 0.049 Uiso 1 1 calc R . . . .
C16A C 0.55338(8) 0.97033(13) 0.33545(9) 0.0345(3) Uani 1 1 d . . . . .
H16A H 0.506359 0.961848 0.301243 0.041 Uiso 1 1 calc R . . . .
C17A C 0.59404(8) 0.76636(14) 0.16036(9) 0.0360(3) Uani 1 1 d . . . . .
C18A C 0.66069(10) 0.83835(19) 0.18896(12) 0.0581(5) Uani 1 1 d . . . . .
H18D H 0.658222 0.899069 0.229487 0.087 Uiso 1 1 calc GR . . . .
H18E H 0.667507 0.879921 0.142088 0.087 Uiso 1 1 calc GR . . . .
H18F H 0.699682 0.782878 0.213894 0.087 Uiso 1 1 calc GR . . . .
C19A C 0.53278(9) 0.84920(16) 0.12040(10) 0.0489(4) Uani 1 1 d . . . . .
H19D H 0.489723 0.801697 0.106066 0.073 Uiso 1 1 calc GR . . . .
H19E H 0.537497 0.885105 0.070672 0.073 Uiso 1 1 calc GR . . . .
H19F H 0.531461 0.914468 0.158597 0.073 Uiso 1 1 calc GR . . . .
C20A C 0.59509(12) 0.66057(17) 0.10518(11) 0.0579(5) Uani 1 1 d . . . . .
H20D H 0.635332 0.608610 0.131982 0.087 Uiso 1 1 calc GR . . . .
H20E H 0.598209 0.691516 0.053412 0.087 Uiso 1 1 calc GR . . . .
H20F H 0.552402 0.612740 0.094251 0.087 Uiso 1 1 calc GR . . . .
C8A C 0.32811(19) 0.7233(4) 0.3535(3) 0.0513(9) Uani 0.5 1 d . . P J 1
H8AA H 0.329489 0.641420 0.329793 0.062 Uiso 0.5 1 calc R . P J 1
H8AB H 0.287308 0.728172 0.372065 0.062 Uiso 0.5 1 calc R . P J 1
C9A C 0.3238(2) 0.8015(5) 0.3724(3) 0.0630(11) Uani 0.5 1 d . . P J 2
H9AA H 0.286384 0.742847 0.370447 0.076 Uiso 0.5 1 calc R . P J 2
H9AB H 0.314860 0.878869 0.396716 0.076 Uiso 0.5 1 calc R . P J 2

loop_
_atom_site_aniso_label
_atom_site_aniso_U_11
_atom_site_aniso_U_22
_atom_site_aniso_U_33
_atom_site_aniso_U_23
_atom_site_aniso_U_13
_atom_site_aniso_U_12
O1 0.0799(9) 0.0416(6) 0.0389(7) 0.0026(5) 0.0288(6) 0.0136(6)
O2 0.0464(6) 0.0393(6) 0.0362(6) -0.0015(5) 0.0056(5) 0.0114(5)
O3 0.0411(6) 0.0368(5) 0.0294(5) -0.0018(4) 0.0126(5) 0.0063(5)
O4 0.0410(7) 0.0685(8) 0.0465(7) -0.0131(6) 0.0079(6) 0.0134(6)
N1 0.0369(7) 0.0264(6) 0.0298(6) 0.0007(5) 0.0107(5) 0.0045(5)
C1 0.0359(8) 0.0258(7) 0.0332(8) -0.0017(6) 0.0114(7) 0.0004(6)
C2 0.0421(8) 0.0284(7) 0.0364(9) -0.0021(6) 0.0161(7) 0.0015(6)
C3 0.0536(10) 0.0311(8) 0.0461(9) -0.0009(7) 0.0232(8) 0.0082(7)
C4 0.0350(8) 0.0274(7) 0.0302(8) 0.0010(6) 0.0118(6) 0.0036(6)
C5 0.0384(8) 0.0289(7) 0.0399(9) -0.0024(6) 0.0122(7) -0.0020(6)
C6 0.0346(8) 0.0411(8) 0.0406(9) -0.0018(7) 0.0070(7) 0.0015(7)
C7 0.0422(10) 0.0681(12) 0.0408(10) -0.0112(9) 0.0046(8) 0.0049(9)
C10 0.0386(10) 0.0735(13) 0.0619(12) -0.0096(10) 0.0124(9) 0.0027(9)
C11 0.0340(8) 0.0294(7) 0.0274(7) 0.0010(6) 0.0061(6) 0.0018(6)
C12 0.0393(9) 0.0322(8) 0.0430(9) 0.0002(7) 0.0141(7) 0.0035(6)
C13 0.0517(10) 0.0285(8) 0.0558(11) -0.0012(7) 0.0141(9) 0.0053(7)
C14 0.0514(11) 0.0307(8) 0.0656(12) -0.0012(8) 0.0099(9) -0.0078(7)
C15 0.0379(9) 0.0415(9) 0.0698(12) -0.0014(8) 0.0142(9) -0.0074(7)
C16 0.0350(8) 0.0337(8) 0.0469(10) -0.0021(7) 0.0098(7) 0.0013(6)
C17 0.0471(9) 0.0422(9) 0.0306(8) -0.0079(7) 0.0153(7) -0.0019(7)
C18 0.0548(11) 0.0568(11) 0.0524(11) -0.0212(9) 0.0200(9) -0.0111(9)
C19 0.0730(13) 0.0629(12) 0.0352(9) 0.0005(8) 0.0212(9) -0.0087(10)
C20 0.0616(12) 0.0644(12) 0.0543(11) -0.0149(9) 0.0264(10) 0.0112(10)
C9 0.0324(18) 0.062(2) 0.042(2) -0.0112(18) 0.0023(15) 0.0054(17)
C8 0.039(2) 0.055(2) 0.089(3) -0.019(2) 0.004(2) -0.0032(19)
O1A 0.0902(10) 0.0533(7) 0.0364(6) 0.0107(5) 0.0287(7) 0.0294(7)
O2A 0.0451(6) 0.0475(6) 0.0526(7) 0.0089(5) 0.0276(6) 0.0126(5)
O3A 0.0356(5) 0.0350(5) 0.0288(5) 0.0016(4) 0.0122(4) 0.0004(4)
O4A 0.0335(6) 0.0629(8) 0.0488(7) 0.0159(6) 0.0128(5) 0.0044(5)
N1A 0.0356(7) 0.0274(6) 0.0299(6) 0.0009(5) 0.0125(5) 0.0042(5)
C1A 0.0349(8) 0.0275(7) 0.0337(8) -0.0014(6) 0.0129(7) -0.0009(6)
C2A 0.0474(9) 0.0317(8) 0.0353(9) 0.0026(6) 0.0151(7) 0.0054(7)
C3A 0.0635(11) 0.0361(9) 0.0472(10) 0.0079(7) 0.0232(9) 0.0149(8)
C4A 0.0342(8) 0.0286(7) 0.0271(7) -0.0005(6) 0.0098(6) 0.0037(6)
C5A 0.0356(8) 0.0313(7) 0.0350(8) -0.0004(6) 0.0123(7) -0.0011(6)
C6A 0.0313(8) 0.0426(8) 0.0385(9) 0.0016(7) 0.0108(7) 0.0026(6)
C7A 0.0460(10) 0.0619(11) 0.0520(11) 0.0089(9) 0.0269(9) 0.0062(8)
C10A 0.0349(9) 0.0768(14) 0.0718(14) 0.0214(11) 0.0136(9) -0.0027(9)
C11A 0.0322(8) 0.0291(7) 0.0290(8) -0.0007(6) 0.0125(6) 0.0026(6)
C12A 0.0340(8) 0.0319(8) 0.0421(9) 0.0026(7) 0.0087(7) 0.0042(6)
C13A 0.0353(9) 0.0385(9) 0.0576(11) -0.0021(8) 0.0064(8) -0.0035(7)
C14A 0.0480(10) 0.0295(8) 0.0558(11) -0.0035(7) 0.0182(8) -0.0041(7)
C15A 0.0474(9) 0.0301(8) 0.0436(9) 0.0031(7) 0.0150(8) 0.0072(7)
C16A 0.0341(8) 0.0326(7) 0.0350(8) 0.0004(6) 0.0091(7) 0.0044(6)
C17A 0.0455(9) 0.0365(8) 0.0284(8) 0.0015(6) 0.0155(7) -0.0057(7)
C18A 0.0543(11) 0.0656(12) 0.0525(11) 0.0125(9) 0.0152(9) -0.0205(9)
C19A 0.0566(11) 0.0508(10) 0.0379(9) 0.0103(8) 0.0138(8) 0.0039(8)
C20A 0.0943(15) 0.0487(10) 0.0409(10) -0.0029(8) 0.0362(10) 0.0004(10)
C8A 0.037(2) 0.054(2) 0.064(3) 0.010(2) 0.0181(18) -0.0056(18)
C9A 0.038(2) 0.084(3) 0.074(3) 0.009(3) 0.028(2) 0.004(2)

loop_
_atom_type_symbol
_atom_type_description
_atom_type_scat_dispersion_real
_atom_type_scat_dispersion_imag
_atom_type_scat_source
C C 0.0148 0.0070 'International Tables Vol C Tables 4.2.6.8 and 6.1.1.4'
H H 0.0000 0.0000 'International Tables Vol C Tables 4.2.6.8 and 6.1.1.4'
N N 0.0253 0.0136 'International Tables Vol C Tables 4.2.6.8 and 6.1.1.4'
O O 0.0412 0.0250 'International Tables Vol C Tables 4.2.6.8 and 6.1.1.4'

loop_
_geom_angle_atom_site_label_1
_geom_angle_atom_site_label_2
_geom_angle_atom_site_label_3
_geom_angle
_geom_angle_site_symmetry_1
_geom_angle_site_symmetry_3
_geom_angle_publ_flag
C1 O3 C17 121.03(11) . . ?
C10 O4 C6 109.90(13) . . ?
C1 N1 C2 123.13(12) . . ?
C1 N1 C4 118.36(11) . . ?
C2 N1 C4 118.05(12) . . ?
O2 C1 O3 127.04(13) . . ?
O2 C1 N1 124.79(13) . . ?
O3 C1 N1 108.16(12) . . ?
O1 C2 N1 118.70(13) . . ?
O1 C2 C3 122.24(13) . . ?
N1 C2 C3 119.00(13) . . ?
C2 C3 H3A 109.5 . . ?
C2 C3 H3B 109.5 . . ?
C2 C3 H3C 109.5 . . ?
H3A C3 H3B 109.5 . . ?
H3A C3 H3C 109.5 . . ?
H3B C3 H3C 109.5 . . ?
N1 C4 C11 114.99(12) . . ?
C5 C4 N1 117.68(12) . . ?
C5 C4 C11 127.32(13) . . ?
C4 C5 H5 116.5 . . ?
C4 C5 C6 126.97(14) . . ?
C6 C5 H5 116.5 . . ?
O4 C6 C5 107.97(13) . . ?
O4 C6 H6 109.7 . . ?
O4 C6 C7 105.67(12) . . ?
C5 C6 H6 109.7 . . ?
C5 C6 C7 114.10(14) . . ?
C7 C6 H6 109.7 . . ?
C6 C7 H7AA 110.8 . . ?
C6 C7 H7AB 110.8 . . ?
C6 C7 H7BC 111.3 . . ?
C6 C7 H7BD 111.3 . . ?
H7AA C7 H7AB 108.9 . . ?
H7BC C7 H7BD 109.2 . . ?
C9 C7 C6 104.63(18) . . ?
C9 C7 H7AA 110.8 . . ?
C9 C7 H7AB 110.8 . . ?
C8 C7 C6 102.2(2) . . ?
C8 C7 H7BC 111.3 . . ?
C8 C7 H7BD 111.3 . . ?
O4 C10 H10A 110.4 . . ?
O4 C10 H10B 110.4 . . ?
O4 C10 H10C 110.8 . . ?
O4 C10 H10D 110.8 . . ?
O4 C10 C9 106.71(18) . . ?
O4 C10 C8 104.9(2) . . ?
H10A C10 H10B 108.6 . . ?
H10C C10 H10D 108.8 . . ?
C9 C10 H10A 110.4 . . ?
C9 C10 H10B 110.4 . . ?
C8 C10 H10C 110.8 . . ?
C8 C10 H10D 110.8 . . ?
C12 C11 C4 121.70(13) . . ?
C16 C11 C4 119.69(13) . . ?
C16 C11 C12 118.60(13) . . ?
C11 C12 H12 119.8 . . ?
C13 C12 C11 120.41(14) . . ?
C13 C12 H12 119.8 . . ?
C12 C13 H13 119.9 . . ?
C14 C13 C12 120.21(15) . . ?
C14 C13 H13 119.9 . . ?
C13 C14 H14 120.0 . . ?
C15 C14 C13 119.96(15) . . ?
C15 C14 H14 120.0 . . ?
C14 C15 H15 120.0 . . ?
C14 C15 C16 119.98(16) . . ?
C16 C15 H15 120.0 . . ?
C11 C16 H16 119.6 . . ?
C15 C16 C11 120.83(15) . . ?
C15 C16 H16 119.6 . . ?
O3 C17 C18 110.44(12) . . ?
O3 C17 C19 108.70(13) . . ?
O3 C17 C20 101.50(13) . . ?
C18 C17 C19 113.02(15) . . ?
C20 C17 C18 110.97(15) . . ?
C20 C17 C19 111.59(15) . . ?
C17 C18 H18A 109.5 . . ?
C17 C18 H18B 109.5 . . ?
C17 C18 H18C 109.5 . . ?
H18A C18 H18B 109.5 . . ?
H18A C18 H18C 109.5 . . ?
H18B C18 H18C 109.5 . . ?
C17 C19 H19A 109.5 . . ?
C17 C19 H19B 109.5 . . ?
C17 C19 H19C 109.5 . . ?
H19A C19 H19B 109.5 . . ?
H19A C19 H19C 109.5 . . ?
H19B C19 H19C 109.5 . . ?
C17 C20 H20A 109.5 . . ?
C17 C20 H20B 109.5 . . ?
C17 C20 H20C 109.5 . . ?
H20A C20 H20B 109.5 . . ?
H20A C20 H20C 109.5 . . ?
H20B C20 H20C 109.5 . . ?
C7 C9 C10 101.2(2) . . ?
C7 C9 H9A 111.5 . . ?
C7 C9 H9B 111.5 . . ?
C10 C9 H9A 111.5 . . ?
C10 C9 H9B 111.5 . . ?
H9A C9 H9B 109.4 . . ?
C7 C8 H8A 110.8 . . ?
C7 C8 H8B 110.8 . . ?
C10 C8 C7 104.7(3) . . ?
C10 C8 H8A 110.8 . . ?
C10 C8 H8B 110.8 . . ?
H8A C8 H8B 108.9 . . ?
C1A O3A C17A 120.96(11) . . ?
C10A O4A C6A 109.83(12) . . ?
C1A N1A C4A 117.20(11) . . ?
C2A N1A C1A 122.73(12) . . ?
C2A N1A C4A 119.39(11) . . ?
O2A C1A O3A 127.48(13) . . ?
O2A C1A N1A 124.38(14) . . ?
O3A C1A N1A 108.14(11) . . ?
O1A C2A N1A 119.38(13) . . ?
O1A C2A C3A 121.41(14) . . ?
N1A C2A C3A 119.15(13) . . ?
C2A C3A H3AA 109.5 . . ?
C2A C3A H3AB 109.5 . . ?
C2A C3A H3AC 109.5 . . ?
H3AA C3A H3AB 109.5 . . ?
H3AA C3A H3AC 109.5 . . ?
H3AB C3A H3AC 109.5 . . ?
N1A C4A C11A 114.17(11) . . ?
C5A C4A N1A 118.62(13) . . ?
C5A C4A C11A 127.21(13) . . ?
C4A C5A H5A 116.9 . . ?
C4A C5A C6A 126.23(14) . . ?
C6A C5A H5A 116.9 . . ?
O4A C6A C5A 108.24(12) . . ?
O4A C6A H6A 109.6 . . ?
O4A C6A C7A 105.92(12) . . ?
C5A C6A H6A 109.6 . . ?
C5A C6A C7A 113.66(13) . . ?
C7A C6A H6A 109.6 . . ?
C6A C7A H7AC 111.0 . . ?
C6A C7A H7AD 111.0 . . ?
C6A C7A H7AE 111.5 . . ?
C6A C7A H7AF 111.5 . . ?
H7AC C7A H7AD 109.0 . . ?
H7AE C7A H7AF 109.3 . . ?
C8A C7A C6A 103.64(19) . . ?
C8A C7A H7AC 111.0 . . ?
C8A C7A H7AD 111.0 . . ?
C9A C7A C6A 101.6(2) . . ?
C9A C7A H7AE 111.5 . . ?
C9A C7A H7AF 111.5 . . ?
O4A C10A H10E 110.5 . . ?
O4A C10A H10F 110.5 . . ?
O4A C10A H10G 110.2 . . ?
O4A C10A H10H 110.2 . . ?
O4A C10A C8A 106.0(2) . . ?
O4A C10A C9A 107.7(2) . . ?
H10E C10A H10F 108.7 . . ?
H10G C10A H10H 108.5 . . ?
C8A C10A H10E 110.5 . . ?
C8A C10A H10F 110.5 . . ?
C9A C10A H10G 110.2 . . ?
C9A C10A H10H 110.2 . . ?
C12A C11A C4A 119.66(13) . . ?
C12A C11A C16A 118.52(13) . . ?
C16A C11A C4A 121.77(13) . . ?
C11A C12A H12A 119.6 . . ?
C13A C12A C11A 120.88(14) . . ?
C13A C12A H12A 119.6 . . ?
C12A C13A H13A 120.1 . . ?
C14A C13A C12A 119.79(15) . . ?
C14A C13A H13A 120.1 . . ?
C13A C14A H14A 120.0 . . ?
C15A C14A C13A 119.97(15) . . ?
C15A C14A H14A 120.0 . . ?
C14A C15A H15A 119.9 . . ?
C14A C15A C16A 120.24(14) . . ?
C16A C15A H15A 119.9 . . ?
C11A C16A H16A 119.7 . . ?
C15A C16A C11A 120.58(14) . . ?
C15A C16A H16A 119.7 . . ?
O3A C17A C18A 109.19(12) . . ?
O3A C17A C19A 101.71(12) . . ?
O3A C17A C20A 109.47(12) . . ?
C18A C17A C19A 110.83(14) . . ?
C20A C17A C18A 114.09(15) . . ?
C20A C17A C19A 110.83(15) . . ?
C17A C18A H18D 109.5 . . ?
C17A C18A H18E 109.5 . . ?
C17A C18A H18F 109.5 . . ?
H18D C18A H18E 109.5 . . ?
H18D C18A H18F 109.5 . . ?
H18E C18A H18F 109.5 . . ?
C17A C19A H19D 109.5 . . ?
C17A C19A H19E 109.5 . . ?
C17A C19A H19F 109.5 . . ?
H19D C19A H19E 109.5 . . ?
H19D C19A H19F 109.5 . . ?
H19E C19A H19F 109.5 . . ?
C17A C20A H20D 109.5 . . ?
C17A C20A H20E 109.5 . . ?
C17A C20A H20F 109.5 . . ?
H20D C20A H20E 109.5 . . ?
H20D C20A H20F 109.5 . . ?
H20E C20A H20F 109.5 . . ?
C7A C8A H8AA 111.1 . . ?
C7A C8A H8AB 111.1 . . ?
C10A C8A C7A 103.1(2) . . ?
C10A C8A H8AA 111.1 . . ?
C10A C8A H8AB 111.1 . . ?
H8AA C8A H8AB 109.1 . . ?
C7A C9A H9AA 110.4 . . ?
C7A C9A H9AB 110.4 . . ?
C10A C9A C7A 106.5(3) . . ?
C10A C9A H9AA 110.4 . . ?
C10A C9A H9AB 110.4 . . ?
H9AA C9A H9AB 108.6 . . ?

loop_
_geom_bond_atom_site_label_1
_geom_bond_atom_site_label_2
_geom_bond_distance
_geom_bond_site_symmetry_2
_geom_bond_publ_flag
O1 C2 1.2104(18) . ?
O2 C1 1.2020(17) . ?
O3 C1 1.3313(17) . ?
O3 C17 1.4850(18) . ?
O4 C6 1.4414(19) . ?
O4 C10 1.416(2) . ?
N1 C1 1.4045(19) . ?
N1 C2 1.4115(18) . ?
N1 C4 1.4530(18) . ?
C2 C3 1.491(2) . ?
C3 H3A 0.9800 . ?
C3 H3B 0.9800 . ?
C3 H3C 0.9800 . ?
C4 C5 1.326(2) . ?
C4 C11 1.482(2) . ?
C5 H5 0.9500 . ?
C5 C6 1.490(2) . ?
C6 H6 1.0000 . ?
C6 C7 1.524(2) . ?
C7 H7AA 0.9900 . ?
C7 H7AB 0.9900 . ?
C7 H7BC 0.9900 . ?
C7 H7BD 0.9900 . ?
C7 C9 1.491(4) . ?
C7 C8 1.512(5) . ?
C10 H10A 0.9900 . ?
C10 H10B 0.9900 . ?
C10 H10C 0.9900 . ?
C10 H10D 0.9900 . ?
C10 C9 1.540(4) . ?
C10 C8 1.447(5) . ?
C11 C12 1.392(2) . ?
C11 C16 1.390(2) . ?
C12 H12 0.9500 . ?
C12 C13 1.384(2) . ?
C13 H13 0.9500 . ?
C13 C14 1.379(2) . ?
C14 H14 0.9500 . ?
C14 C15 1.379(2) . ?
C15 H15 0.9500 . ?
C15 C16 1.381(2) . ?
C16 H16 0.9500 . ?
C17 C18 1.512(2) . ?
C17 C19 1.513(2) . ?
C17 C20 1.511(2) . ?
C18 H18A 0.9800 . ?
C18 H18B 0.9800 . ?
C18 H18C 0.9800 . ?
C19 H19A 0.9800 . ?
C19 H19B 0.9800 . ?
C19 H19C 0.9800 . ?
C20 H20A 0.9800 . ?
C20 H20B 0.9800 . ?
C20 H20C 0.9800 . ?
C9 H9A 0.9900 . ?
C9 H9B 0.9900 . ?
C8 H8A 0.9900 . ?
C8 H8B 0.9900 . ?
O1A C2A 1.2094(18) . ?
O2A C1A 1.1954(17) . ?
O3A C1A 1.3294(17) . ?
O3A C17A 1.4895(17) . ?
O4A C6A 1.4516(19) . ?
O4A C10A 1.411(2) . ?
N1A C1A 1.4101(18) . ?
N1A C2A 1.4015(19) . ?
N1A C4A 1.4520(17) . ?
C2A C3A 1.496(2) . ?
C3A H3AA 0.9800 . ?
C3A H3AB 0.9800 . ?
C3A H3AC 0.9800 . ?
C4A C5A 1.325(2) . ?
C4A C11A 1.4856(19) . ?
C5A H5A 0.9500 . ?
C5A C6A 1.491(2) . ?
C6A H6A 1.0000 . ?
C6A C7A 1.528(2) . ?
C7A H7AC 0.9900 . ?
C7A H7AD 0.9900 . ?
C7A H7AE 0.9900 . ?
C7A H7AF 0.9900 . ?
C7A C8A 1.506(4) . ?
C7A C9A 1.523(5) . ?
C10A H10E 0.9900 . ?
C10A H10F 0.9900 . ?
C10A H10G 0.9900 . ?
C10A H10H 0.9900 . ?
C10A C8A 1.501(4) . ?
C10A C9A 1.414(5) . ?
C11A C12A 1.390(2) . ?
C11A C16A 1.393(2) . ?
C12A H12A 0.9500 . ?
C12A C13A 1.386(2) . ?
C13A H13A 0.9500 . ?
C13A C14A 1.382(2) . ?
C14A H14A 0.9500 . ?
C14A C15A 1.380(2) . ?
C15A H15A 0.9500 . ?
C15A C16A 1.383(2) . ?
C16A H16A 0.9500 . ?
C17A C18A 1.507(2) . ?
C17A C19A 1.513(2) . ?
C17A C20A 1.506(2) . ?
C18A H18D 0.9800 . ?
C18A H18E 0.9800 . ?
C18A H18F 0.9800 . ?
C19A H19D 0.9800 . ?
C19A H19E 0.9800 . ?
C19A H19F 0.9800 . ?
C20A H20D 0.9800 . ?
C20A H20E 0.9800 . ?
C20A H20F 0.9800 . ?
C8A H8AA 0.9900 . ?
C8A H8AB 0.9900 . ?
C9A H9AA 0.9900 . ?
C9A H9AB 0.9900 . ?
